data_4315376
loop_
_publ_author_name
'Cameron A. Lippert'
'Jake D. Soper'

_publ_contact_author_address
;School of Chemistry and Biochemistry
Georgia Institute of Technology
Atlanta, GA 30332-0400
;
_publ_contact_author_email jake.soper@chemistry.gatech.edu
_publ_contact_author_name 'Jake D. Soper'
_publ_contact_author_phone 404-894-4022
_publ_section_title
;
 Deoxygenation of Nitroxyl Radicals by Oxorhenium(V) Complexes with
 Redox-Active Ligands
;
_journal_name_full 'Inorganic Chemistry'
_journal_page_first 3682
_journal_page_last 3684
_journal_paper_doi 10.1021/ic9024684
_journal_volume 49
_journal_year 2010
_chemical_formula_moiety 'C36 H60 N O5 Re'
_chemical_formula_sum 'C36 H60 N O5 Re'
_chemical_formula_weight 773.05
_chemical_name_systematic
; 
 ? 
;
_space_group_IT_number 62
_symmetry_cell_setting orthorhombic
_symmetry_space_group_name_Hall '-P 2ac 2n'
_symmetry_space_group_name_H-M 'P n m a'
_atom_sites_solution_hydrogens geom
_atom_sites_solution_primary direct
_atom_sites_solution_secondary difmap
_audit_creation_method SHELXL-97
_cell_angle_alpha 90.00
_cell_angle_beta 90.00
_cell_angle_gamma 90.00
_cell_formula_units_Z 4
_cell_length_a 11.6064(8)
_cell_length_b 30.002(2)
_cell_length_c 10.6924(7)
_cell_measurement_reflns_used 6310
_cell_measurement_temperature 173(2)
_cell_measurement_theta_max 22.27
_cell_measurement_theta_min 2.59
_cell_volume 3723.3(4)
_computing_cell_refinement 'Bruker SAINT'
_computing_data_collection 'Bruker APEX2'
_computing_data_reduction 'Bruker SAINT'
_computing_molecular_graphics 'Bruker SHELXTL'
_computing_structure_refinement 'SHELXL-97 (Sheldrick, 1997)'
_computing_structure_solution 'SHELXS-97 (Sheldrick, 1990)'
_diffrn_ambient_temperature 173(2)
_diffrn_measured_fraction_theta_full 0.995
_diffrn_measured_fraction_theta_max 0.995
_diffrn_measurement_device_type 'Bruker APEX-II CCD'
_diffrn_measurement_method '\f and \w scans'
_diffrn_radiation_monochromator graphite
_diffrn_radiation_source 'fine-focus sealed tube'
_diffrn_radiation_type MoK\a
_diffrn_radiation_wavelength 0.71073
_diffrn_reflns_av_R_equivalents 0.1029
_diffrn_reflns_av_sigmaI/netI 0.0660
_diffrn_reflns_limit_h_max 14
_diffrn_reflns_limit_h_min -13
_diffrn_reflns_limit_k_max 33
_diffrn_reflns_limit_k_min -37
_diffrn_reflns_limit_l_max 13
_diffrn_reflns_limit_l_min -13
_diffrn_reflns_number 34143
_diffrn_reflns_theta_full 26.27
_diffrn_reflns_theta_max 26.27
_diffrn_reflns_theta_min 1.36
_diffrn_standards_number 0
_exptl_absorpt_coefficient_mu 3.302
_exptl_absorpt_correction_T_max 0.9074
_exptl_absorpt_correction_T_min 0.2639
_exptl_absorpt_correction_type multi-scan
_exptl_absorpt_process_details SADABS
_exptl_crystal_colour yellow
_exptl_crystal_density_diffrn 1.379
_exptl_crystal_density_method 'not measured'
_exptl_crystal_description needle
_exptl_crystal_F_000 1592
_exptl_crystal_size_max 0.55
_exptl_crystal_size_mid 0.03
_exptl_crystal_size_min 0.03
_refine_diff_density_max 2.241
_refine_diff_density_min -2.651
_refine_diff_density_rms 0.146
_refine_ls_extinction_method none
_refine_ls_goodness_of_fit_ref 1.041
_refine_ls_hydrogen_treatment constr
_refine_ls_matrix_type full
_refine_ls_number_parameters 245
_refine_ls_number_reflns 3835
_refine_ls_number_restraints 0
_refine_ls_restrained_S_all 1.041
_refine_ls_R_factor_all 0.0780
_refine_ls_R_factor_gt 0.0494
_refine_ls_shift/su_max 0.001
_refine_ls_shift/su_mean 0.000
_refine_ls_structure_factor_coef Fsqd
_refine_ls_weighting_details 'calc w=1/[\s^2^(Fo^2^)+(0.0389P)^2^+18.6619P] where P=(Fo^2^+2Fc^2^)/3'
_refine_ls_weighting_scheme calc
_refine_ls_wR_factor_gt 0.0972
_refine_ls_wR_factor_ref 0.1093
_reflns_number_gt 2885
_reflns_number_total 3835
_reflns_threshold_expression >2sigma(I)
_cod_data_source_file ic9024684_si_002.cif
_cod_data_source_block '[ReV(O)(3,5-tBu2cat)2]-'
_cod_depositor_comments
;
The following automatic conversions were performed:

'_symmetry_cell_setting' value 'Orthorhombic' changed to
'orthorhombic' according to the built-in table from CIF Core
dictionary named 'cif_core.dic' version 2.4.1 from 2010-06-29.

Automatic conversion script
Id: cif_fix_values 1646 2011-03-28 12:23:43Z adriana 
;
_cod_original_cell_volume 3723.2(4)
_cod_database_code 4315376

loop_
_symmetry_equiv_pos_as_xyz
'x, y, z'
'-x+1/2, -y, z+1/2'
'-x, y+1/2, -z'
'x+1/2, -y+1/2, -z+1/2'
'-x, -y, -z'
'x-1/2, y, -z-1/2'
'x, -y-1/2, z'
'-x-1/2, y-1/2, z-1/2'

loop_
_atom_site_label
_atom_site_type_symbol
_atom_site_fract_x
_atom_site_fract_y
_atom_site_fract_z
_atom_site_U_iso_or_equiv
_atom_site_adp_type
_atom_site_occupancy
_atom_site_symmetry_multiplicity
_atom_site_calc_flag
_atom_site_refinement_flags
_atom_site_disorder_assembly
_atom_site_disorder_group
C1 C 0.7110(6) 0.6651(2) -0.0191(6) 0.0291(14) Uani 1 1 d . . .
C2 C 0.6776(6) 0.6273(2) -0.0835(6) 0.0336(16) Uani 1 1 d . . .
H2 H 0.6130 0.6282 -0.1379 0.040 Uiso 1 1 calc R . .
C3 C 0.7396(6) 0.5880(2) -0.0679(7) 0.0381(18) Uani 1 1 d . . .
C4 C 0.7026(8) 0.5449(2) -0.1348(8) 0.052(2) Uani 1 1 d . . .
C8 C 0.8326(6) 0.5886(2) 0.0138(7) 0.0383(18) Uani 1 1 d . . .
H8 H 0.8748 0.5618 0.0248 0.046 Uiso 1 1 calc R . .
C9 C 0.8683(5) 0.6262(2) 0.0811(6) 0.0340(16) Uani 1 1 d . . .
C10 C 0.9734(6) 0.6257(2) 0.1685(7) 0.0397(18) Uani 1 1 d . . .
C11 C 1.0318(7) 0.5797(3) 0.1741(9) 0.062(3) Uani 1 1 d . . .
H11A H 1.1018 0.5817 0.2251 0.093 Uiso 1 1 calc R . .
H11B H 1.0520 0.5701 0.0894 0.093 Uiso 1 1 calc R . .
H11C H 0.9787 0.5581 0.2115 0.093 Uiso 1 1 calc R . .
C12 C 0.9374(7) 0.6395(3) 0.3008(7) 0.052(2) Uani 1 1 d . . .
H12A H 0.9079 0.6701 0.2995 0.078 Uiso 1 1 calc R . .
H12B H 1.0042 0.6378 0.3567 0.078 Uiso 1 1 calc R . .
H12C H 0.8771 0.6193 0.3310 0.078 Uiso 1 1 calc R . .
C13 C 1.0640(6) 0.6590(3) 0.1176(7) 0.048(2) Uani 1 1 d . . .
H13A H 1.0316 0.6891 0.1176 0.072 Uiso 1 1 calc R . .
H13B H 1.0852 0.6506 0.0321 0.072 Uiso 1 1 calc R . .
H13C H 1.1327 0.6582 0.1710 0.072 Uiso 1 1 calc R . .
C14 C 0.8032(6) 0.6648(2) 0.0632(6) 0.0291(14) Uani 1 1 d . . .
C15 C 0.813(2) 0.5312(6) -0.226(2) 0.073(6) Uani 0.50 1 d P . .
H15A H 0.8806 0.5251 -0.1740 0.110 Uiso 0.50 1 calc PR . .
H15B H 0.8296 0.5558 -0.2832 0.110 Uiso 0.50 1 calc PR . .
H15C H 0.7932 0.5045 -0.2741 0.110 Uiso 0.50 1 calc PR . .
C16 C 0.597(2) 0.5492(8) -0.214(2) 0.073(7) Uani 0.50 1 d P . .
H16A H 0.6109 0.5713 -0.2797 0.109 Uiso 0.50 1 calc PR . .
H16B H 0.5324 0.5587 -0.1619 0.109 Uiso 0.50 1 calc PR . .
H16C H 0.5796 0.5203 -0.2521 0.109 Uiso 0.50 1 calc PR . .
C17 C 0.690(2) 0.5067(6) -0.043(2) 0.072(6) Uani 0.50 1 d P . .
H17A H 0.6809 0.4787 -0.0893 0.108 Uiso 0.50 1 calc PR . .
H17B H 0.6227 0.5117 0.0098 0.108 Uiso 0.50 1 calc PR . .
H17C H 0.7594 0.5050 0.0092 0.108 Uiso 0.50 1 calc PR . .
C15A C 0.784(2) 0.5100(8) -0.131(4) 0.120(13) Uani 0.50 1 d P . .
H15D H 0.7537 0.4842 -0.1763 0.180 Uiso 0.50 1 calc PR . .
H15E H 0.7982 0.5016 -0.0434 0.180 Uiso 0.50 1 calc PR . .
H15F H 0.8560 0.5198 -0.1693 0.180 Uiso 0.50 1 calc PR . .
C16A C 0.663(3) 0.5548(9) -0.268(2) 0.097(11) Uani 0.50 1 d P . .
H16D H 0.7282 0.5649 -0.3182 0.145 Uiso 0.50 1 calc PR . .
H16E H 0.6034 0.5781 -0.2663 0.145 Uiso 0.50 1 calc PR . .
H16F H 0.6302 0.5276 -0.3051 0.145 Uiso 0.50 1 calc PR . .
C17A C 0.587(2) 0.5302(8) -0.068(3) 0.106(10) Uani 0.50 1 d P . .
H17D H 0.5498 0.5067 -0.1166 0.158 Uiso 0.50 1 calc PR . .
H17E H 0.5355 0.5559 -0.0607 0.158 Uiso 0.50 1 calc PR . .
H17F H 0.6051 0.5189 0.0162 0.158 Uiso 0.50 1 calc PR . .
C1S C 0.9451(9) 0.7500 0.8657(9) 0.048(3) Uani 1 2 d S . .
H1S1 H 0.8938 0.7748 0.8872 0.073 Uiso 0.50 1 calc PR . .
H1S2 H 1.0183 0.7534 0.9104 0.073 Uiso 0.50 1 calc PR . .
H1S3 H 0.9088 0.7218 0.8900 0.073 Uiso 0.50 1 calc PR . .
C2S C 0.9672(8) 0.7500 0.7256(9) 0.043(3) Uani 1 2 d S . .
H2S1 H 1.0136 0.7766 0.7042 0.051 Uiso 0.50 1 calc PR . .
H2S2 H 1.0136 0.7234 0.7042 0.051 Uiso 0.50 1 calc PR . .
C3S C 0.8464(8) 0.6653(3) 0.6557(9) 0.068(3) Uani 1 1 d . . .
H3S1 H 0.8834 0.6646 0.5734 0.102 Uiso 1 1 calc R . .
H3S2 H 0.7904 0.6410 0.6617 0.102 Uiso 1 1 calc R . .
H3S3 H 0.9050 0.6618 0.7210 0.102 Uiso 1 1 calc R . .
C4S C 0.7851(6) 0.7096(2) 0.6731(7) 0.0426(18) Uani 1 1 d . . .
H4S1 H 0.7170 0.7104 0.6174 0.051 Uiso 1 1 calc R . .
H4S2 H 0.7571 0.7116 0.7604 0.051 Uiso 1 1 calc R . .
C5S C 0.8050(8) 0.7500 0.4148(9) 0.039(2) Uani 1 2 d S . .
H5S1 H 0.7482 0.7729 0.4362 0.059 Uiso 0.50 1 calc PR . .
H5S2 H 0.7675 0.7207 0.4137 0.059 Uiso 0.50 1 calc PR . .
H5S3 H 0.8373 0.7563 0.3320 0.059 Uiso 0.50 1 calc PR . .
C6S C 0.8996(8) 0.7500 0.5101(8) 0.034(2) Uani 1 2 d S . .
H6S1 H 0.9483 0.7766 0.4962 0.041 Uiso 0.50 1 calc PR . .
H6S2 H 0.9483 0.7234 0.4962 0.041 Uiso 0.50 1 calc PR . .
N1S N 0.8596(6) 0.7500 0.6458(7) 0.0335(19) Uani 1 2 d S . .
O1 O 0.6571(4) 0.70573(14) -0.0347(4) 0.0292(10) Uani 1 1 d . . .
O2 O 0.8241(3) 0.70553(14) 0.1195(4) 0.0293(10) Uani 1 1 d . . .
O3 O 0.6059(6) 0.7500 0.2083(6) 0.0358(15) Uani 1 2 d S . .
Re1 Re 0.70213(3) 0.7500 0.09152(3) 0.02535(13) Uani 1 2 d S . .

loop_
_atom_site_aniso_label
_atom_site_aniso_U_11
_atom_site_aniso_U_22
_atom_site_aniso_U_33
_atom_site_aniso_U_23
_atom_site_aniso_U_13
_atom_site_aniso_U_12
C1 0.034(4) 0.026(3) 0.027(3) -0.001(3) 0.007(3) -0.001(3)
C2 0.037(4) 0.029(4) 0.035(4) -0.003(3) -0.004(3) -0.004(3)
C3 0.041(4) 0.026(4) 0.047(5) -0.008(3) 0.005(3) -0.008(3)
C4 0.065(5) 0.029(4) 0.063(5) -0.015(4) -0.008(5) -0.009(4)
C8 0.041(4) 0.026(4) 0.048(5) -0.005(3) -0.004(4) 0.002(3)
C9 0.030(4) 0.027(3) 0.045(4) 0.005(3) -0.003(3) 0.002(3)
C10 0.033(4) 0.027(4) 0.059(5) 0.001(4) -0.014(4) 0.004(3)
C11 0.059(5) 0.032(4) 0.095(7) -0.002(5) -0.023(5) 0.014(4)
C12 0.058(5) 0.055(5) 0.043(4) 0.007(4) -0.017(4) 0.010(4)
C13 0.035(4) 0.044(4) 0.064(6) -0.004(4) -0.011(4) 0.003(3)
C14 0.031(3) 0.023(3) 0.033(4) -0.001(3) 0.002(3) -0.003(3)
C15 0.113(18) 0.034(10) 0.072(14) -0.018(9) 0.004(14) 0.000(11)
C16 0.088(19) 0.044(12) 0.09(2) -0.015(13) -0.031(15) -0.008(13)
C17 0.095(17) 0.032(10) 0.089(15) 0.002(10) -0.019(14) -0.017(11)
C15A 0.074(18) 0.063(17) 0.22(4) -0.07(2) -0.05(2) 0.021(14)
C16A 0.16(3) 0.055(14) 0.073(19) -0.034(14) -0.026(18) -0.036(19)
C17A 0.12(2) 0.068(15) 0.13(2) -0.046(15) 0.052(18) -0.065(15)
C1S 0.034(6) 0.081(9) 0.030(5) 0.000 -0.005(5) 0.000
C2S 0.024(5) 0.063(7) 0.041(6) 0.000 0.006(5) 0.000
C3S 0.086(7) 0.044(5) 0.074(6) 0.004(5) 0.023(6) -0.003(5)
C4S 0.044(4) 0.047(4) 0.037(4) 0.004(3) 0.009(4) -0.014(4)
C5S 0.044(6) 0.042(6) 0.032(5) 0.000 -0.011(5) 0.000
C6S 0.037(6) 0.040(6) 0.026(5) 0.000 0.001(4) 0.000
N1S 0.027(4) 0.047(5) 0.026(4) 0.000 0.004(4) 0.000
O1 0.034(2) 0.023(2) 0.030(2) -0.0004(19) -0.002(2) 0.0012(19)
O2 0.029(2) 0.025(2) 0.034(3) -0.0019(19) -0.0017(19) 0.0012(18)
O3 0.041(4) 0.024(3) 0.042(4) 0.000 0.007(3) 0.000
Re1 0.0289(2) 0.02074(19) 0.0264(2) 0.000 -0.00017(19) 0.000

loop_
_atom_type_symbol
_atom_type_description
_atom_type_scat_dispersion_real
_atom_type_scat_dispersion_imag
_atom_type_scat_source
C C 0.0033 0.0016 'International Tables Vol C Tables 4.2.6.8 and 6.1.1.4'
H H 0.0000 0.0000 'International Tables Vol C Tables 4.2.6.8 and 6.1.1.4'
N N 0.0061 0.0033 'International Tables Vol C Tables 4.2.6.8 and 6.1.1.4'
O O 0.0106 0.0060 'International Tables Vol C Tables 4.2.6.8 and 6.1.1.4'
Re Re -1.0185 7.2310 'International Tables Vol C Tables 4.2.6.8 and 6.1.1.4'

loop_
_geom_angle_atom_site_label_1
_geom_angle_atom_site_label_2
_geom_angle_atom_site_label_3
_geom_angle
_geom_angle_site_symmetry_1
_geom_angle_site_symmetry_3
_geom_angle_publ_flag
O1 C1 C2 122.5(6) . . ?
O1 C1 C14 115.6(5) . . ?
C2 C1 C14 121.9(6) . . ?
C1 C2 C3 119.4(6) . . ?
C1 C2 H2 120.3 . . ?
C3 C2 H2 120.3 . . ?
C8 C3 C2 117.7(6) . . ?
C8 C3 C4 121.5(7) . . ?
C2 C3 C4 120.8(7) . . ?
C15A C4 C16 128.9(15) . . ?
C15A C4 C17 58.7(16) . . ?
C16 C4 C17 110.7(14) . . ?
C15A C4 C16A 112(2) . . ?
C16 C4 C16A 37.3(12) . . ?
C17 C4 C16A 136.1(13) . . ?
C15A C4 C3 115.0(11) . . ?
C16 C4 C3 115.0(11) . . ?
C17 C4 C3 111.2(10) . . ?
C16A C4 C3 110.9(11) . . ?
C15A C4 C17A 110.1(18) . . ?
C16 C4 C17A 65.7(15) . . ?
C17 C4 C17A 54.2(13) . . ?
C16A C4 C17A 102.7(17) . . ?
C3 C4 C17A 105.0(9) . . ?
C15A C4 C15 47.0(16) . . ?
C16 C4 C15 108.6(14) . . ?
C17 C4 C15 105.3(14) . . ?
C16A C4 C15 74.7(15) . . ?
C3 C4 C15 105.5(9) . . ?
C17A C4 C15 148.1(11) . . ?
C3 C8 C9 124.4(6) . . ?
C3 C8 H8 117.8 . . ?
C9 C8 H8 117.8 . . ?
C14 C9 C8 115.9(6) . . ?
C14 C9 C10 121.3(6) . . ?
C8 C9 C10 122.8(6) . . ?
C12 C10 C9 110.1(6) . . ?
C12 C10 C11 108.9(7) . . ?
C9 C10 C11 112.4(6) . . ?
C12 C10 C13 109.7(6) . . ?
C9 C10 C13 108.7(6) . . ?
C11 C10 C13 107.0(6) . . ?
C10 C11 H11A 109.5 . . ?
C10 C11 H11B 109.5 . . ?
H11A C11 H11B 109.5 . . ?
C10 C11 H11C 109.5 . . ?
H11A C11 H11C 109.5 . . ?
H11B C11 H11C 109.5 . . ?
C10 C12 H12A 109.5 . . ?
C10 C12 H12B 109.5 . . ?
H12A C12 H12B 109.5 . . ?
C10 C12 H12C 109.5 . . ?
H12A C12 H12C 109.5 . . ?
H12B C12 H12C 109.5 . . ?
C10 C13 H13A 109.5 . . ?
C10 C13 H13B 109.5 . . ?
H13A C13 H13B 109.5 . . ?
C10 C13 H13C 109.5 . . ?
H13A C13 H13C 109.5 . . ?
H13B C13 H13C 109.5 . . ?
O2 C14 C1 114.0(5) . . ?
O2 C14 C9 125.3(6) . . ?
C1 C14 C9 120.6(6) . . ?
C4 C15 H15A 109.5 . . ?
C4 C15 H15B 109.5 . . ?
H15A C15 H15B 109.5 . . ?
C4 C15 H15C 109.5 . . ?
H15A C15 H15C 109.5 . . ?
H15B C15 H15C 109.5 . . ?
C4 C16 H16A 109.5 . . ?
C4 C16 H16B 109.5 . . ?
H16A C16 H16B 109.5 . . ?
C4 C16 H16C 109.5 . . ?
H16A C16 H16C 109.5 . . ?
H16B C16 H16C 109.5 . . ?
C4 C17 H17A 109.5 . . ?
C4 C17 H17B 109.5 . . ?
H17A C17 H17B 109.5 . . ?
C4 C17 H17C 109.5 . . ?
H17A C17 H17C 109.5 . . ?
H17B C17 H17C 109.5 . . ?
C4 C15A H15D 109.5 . . ?
C4 C15A H15E 109.5 . . ?
H15D C15A H15E 109.5 . . ?
C4 C15A H15F 109.5 . . ?
H15D C15A H15F 109.5 . . ?
H15E C15A H15F 109.5 . . ?
C4 C16A H16D 109.5 . . ?
C4 C16A H16E 109.5 . . ?
H16D C16A H16E 109.5 . . ?
C4 C16A H16F 109.5 . . ?
H16D C16A H16F 109.5 . . ?
H16E C16A H16F 109.5 . . ?
C4 C17A H17D 109.5 . . ?
C4 C17A H17E 109.5 . . ?
H17D C17A H17E 109.5 . . ?
C4 C17A H17F 109.5 . . ?
H17D C17A H17F 109.5 . . ?
H17E C17A H17F 109.5 . . ?
C2S C1S H1S1 109.5 . . ?
C2S C1S H1S2 109.5 . . ?
H1S1 C1S H1S2 109.5 . . ?
C2S C1S H1S3 109.5 . . ?
H1S1 C1S H1S3 109.5 . . ?
H1S2 C1S H1S3 109.5 . . ?
N1S C2S C1S 114.6(8) . . ?
N1S C2S H2S1 108.6 . . ?
C1S C2S H2S1 108.6 . . ?
N1S C2S H2S2 108.6 . . ?
C1S C2S H2S2 108.6 . . ?
H2S1 C2S H2S2 107.6 . . ?
C4S C3S H3S1 109.5 . . ?
C4S C3S H3S2 109.5 . . ?
H3S1 C3S H3S2 109.5 . . ?
C4S C3S H3S3 109.5 . . ?
H3S1 C3S H3S3 109.5 . . ?
H3S2 C3S H3S3 109.5 . . ?
N1S C4S C3S 114.1(6) . . ?
N1S C4S H4S1 108.7 . . ?
C3S C4S H4S1 108.7 . . ?
N1S C4S H4S2 108.7 . . ?
C3S C4S H4S2 108.7 . . ?
H4S1 C4S H4S2 107.6 . . ?
C6S C5S H5S1 109.5 . . ?
C6S C5S H5S2 109.5 . . ?
H5S1 C5S H5S2 109.5 . . ?
C6S C5S H5S3 109.5 . . ?
H5S1 C5S H5S3 109.5 . . ?
H5S2 C5S H5S3 109.5 . . ?
C5S C6S N1S 115.2(8) . . ?
C5S C6S H6S1 108.5 . . ?
N1S C6S H6S1 108.5 . . ?
C5S C6S H6S2 108.5 . . ?
N1S C6S H6S2 108.5 . . ?
H6S1 C6S H6S2 107.5 . . ?
C2S N1S C4S 111.2(5) . . ?
C2S N1S C4S 111.2(5) . 7_575 ?
C4S N1S C4S 106.1(7) . 7_575 ?
C2S N1S C6S 106.6(7) . . ?
C4S N1S C6S 110.9(5) . . ?
C4S N1S C6S 110.9(5) 7_575 . ?
C1 O1 Re1 113.2(4) . . ?
C14 O2 Re1 114.0(4) . . ?
O3 Re1 O1 109.5(2) . 7_575 ?
O3 Re1 O1 109.6(2) . . ?
O1 Re1 O1 85.1(2) 7_575 . ?
O3 Re1 O2 111.5(2) . 7_575 ?
O1 Re1 O2 80.66(17) 7_575 7_575 ?
O1 Re1 O2 138.95(18) . 7_575 ?
O3 Re1 O2 111.5(2) . . ?
O1 Re1 O2 138.95(18) 7_575 . ?
O1 Re1 O2 80.66(17) . . ?
O2 Re1 O2 85.3(2) 7_575 . ?

loop_
_geom_bond_atom_site_label_1
_geom_bond_atom_site_label_2
_geom_bond_distance
_geom_bond_site_symmetry_2
_geom_bond_publ_flag
C1 O1 1.381(7) . ?
C1 C2 1.381(9) . ?
C1 C14 1.386(9) . ?
C2 C3 1.393(10) . ?
C2 H2 0.9500 . ?
C3 C8 1.388(10) . ?
C3 C4 1.537(10) . ?
C4 C15A 1.41(2) . ?
C4 C16 1.49(3) . ?
C4 C17 1.51(2) . ?
C4 C16A 1.53(3) . ?
C4 C17A 1.58(2) . ?
C4 C15 1.66(2) . ?
C8 C9 1.400(9) . ?
C8 H8 0.9500 . ?
C9 C14 1.397(9) . ?
C9 C10 1.536(9) . ?
C10 C12 1.531(11) . ?
C10 C11 1.539(10) . ?
C10 C13 1.547(10) . ?
C11 H11A 0.9800 . ?
C11 H11B 0.9800 . ?
C11 H11C 0.9800 . ?
C12 H12A 0.9800 . ?
C12 H12B 0.9800 . ?
C12 H12C 0.9800 . ?
C13 H13A 0.9800 . ?
C13 H13B 0.9800 . ?
C13 H13C 0.9800 . ?
C14 O2 1.383(7) . ?
C15 H15A 0.9800 . ?
C15 H15B 0.9800 . ?
C15 H15C 0.9800 . ?
C16 H16A 0.9800 . ?
C16 H16B 0.9800 . ?
C16 H16C 0.9800 . ?
C17 H17A 0.9800 . ?
C17 H17B 0.9800 . ?
C17 H17C 0.9800 . ?
C15A H15D 0.9800 . ?
C15A H15E 0.9800 . ?
C15A H15F 0.9800 . ?
C16A H16D 0.9800 . ?
C16A H16E 0.9800 . ?
C16A H16F 0.9800 . ?
C17A H17D 0.9800 . ?
C17A H17E 0.9800 . ?
C17A H17F 0.9800 . ?
C1S C2S 1.520(13) . ?
C1S H1S1 0.9800 . ?
C1S H1S2 0.9800 . ?
C1S H1S3 0.9800 . ?
C2S N1S 1.512(12) . ?
C2S H2S1 0.9900 . ?
C2S H2S2 0.9900 . ?
C3S C4S 1.518(11) . ?
C3S H3S1 0.9800 . ?
C3S H3S2 0.9800 . ?
C3S H3S3 0.9800 . ?
C4S N1S 1.517(8) . ?
C4S H4S1 0.9900 . ?
C4S H4S2 0.9900 . ?
C5S C6S 1.498(13) . ?
C5S H5S1 0.9800 . ?
C5S H5S2 0.9800 . ?
C5S H5S3 0.9800 . ?
C6S N1S 1.523(12) . ?
C6S H6S1 0.9900 . ?
C6S H6S2 0.9900 . ?
N1S C4S 1.517(8) 7_575 ?
O1 Re1 1.964(4) . ?
O2 Re1 1.968(4) . ?
O3 Re1 1.676(6) . ?
Re1 O1 1.964(4) 7_575 ?
Re1 O2 1.968(4) 7_575 ?

loop_
_geom_torsion_atom_site_label_1
_geom_torsion_atom_site_label_2
_geom_torsion_atom_site_label_3
_geom_torsion_atom_site_label_4
_geom_torsion
_geom_torsion_site_symmetry_1
_geom_torsion_site_symmetry_2
_geom_torsion_site_symmetry_3
_geom_torsion_site_symmetry_4
_geom_torsion_publ_flag
O1 C1 C2 C3 176.7(6) . . . . ?
C14 C1 C2 C3 -1.5(10) . . . . ?
C1 C2 C3 C8 0.6(10) . . . . ?
C1 C2 C3 C4 178.0(7) . . . . ?
C8 C3 C4 C15A -14(2) . . . . ?
C2 C3 C4 C15A 168.4(19) . . . . ?
C8 C3 C4 C16 176.8(13) . . . . ?
C2 C3 C4 C16 -0.5(16) . . . . ?
C8 C3 C4 C17 50.0(15) . . . . ?
C2 C3 C4 C17 -127.3(13) . . . . ?
C8 C3 C4 C16A -142.8(15) . . . . ?
C2 C3 C4 C16A 39.9(17) . . . . ?
C8 C3 C4 C17A 107.0(15) . . . . ?
C2 C3 C4 C17A -70.4(15) . . . . ?
C8 C3 C4 C15 -63.6(12) . . . . ?
C2 C3 C4 C15 119.1(11) . . . . ?
C2 C3 C8 C9 -0.2(11) . . . . ?
C4 C3 C8 C9 -177.6(7) . . . . ?
C3 C8 C9 C14 0.6(11) . . . . ?
C3 C8 C9 C10 -178.6(7) . . . . ?
C14 C9 C10 C12 58.2(9) . . . . ?
C8 C9 C10 C12 -122.5(7) . . . . ?
C14 C9 C10 C11 179.9(7) . . . . ?
C8 C9 C10 C11 -0.9(10) . . . . ?
C14 C9 C10 C13 -61.9(8) . . . . ?
C8 C9 C10 C13 117.4(7) . . . . ?
O1 C1 C14 O2 1.8(8) . . . . ?
C2 C1 C14 O2 -179.9(6) . . . . ?
O1 C1 C14 C9 -176.4(6) . . . . ?
C2 C1 C14 C9 1.9(10) . . . . ?
C8 C9 C14 O2 -179.4(6) . . . . ?
C10 C9 C14 O2 -0.1(10) . . . . ?
C8 C9 C14 C1 -1.5(9) . . . . ?
C10 C9 C14 C1 177.9(6) . . . . ?
C1S C2S N1S C4S -59.0(5) . . . . ?
C1S C2S N1S C4S 59.0(5) . . . 7_575 ?
C1S C2S N1S C6S 180.000(2) . . . . ?
C3S C4S N1S C2S -56.8(9) . . . . ?
C3S C4S N1S C4S -177.9(5) . . . 7_575 ?
C3S C4S N1S C6S 61.7(9) . . . . ?
C5S C6S N1S C2S 180.000(3) . . . . ?
C5S C6S N1S C4S 58.8(5) . . . . ?
C5S C6S N1S C4S -58.8(5) . . . 7_575 ?
C2 C1 O1 Re1 168.7(5) . . . . ?
C14 C1 O1 Re1 -13.0(7) . . . . ?
C1 C14 O2 Re1 10.3(6) . . . . ?
C9 C14 O2 Re1 -171.6(5) . . . . ?
C1 O1 Re1 O3 -95.3(4) . . . . ?
C1 O1 Re1 O1 155.7(3) . . . 7_575 ?
C1 O1 Re1 O2 86.0(5) . . . 7_575 ?
C1 O1 Re1 O2 14.3(4) . . . . ?
C14 O2 Re1 O3 94.0(4) . . . . ?
C14 O2 Re1 O1 -84.8(5) . . . 7_575 ?
C14 O2 Re1 O1 -13.5(4) . . . . ?
C14 O2 Re1 O2 -154.8(3) . . . 7_575 ?
